data_2239876
loop_
_publ_author_name
'Zheng, Jian-Qiang'
'Cui, Yan-Jie'
'Rao, Xiao-Ping'

_publ_section_title
;
 Crystal structure of (<i>E</i>)-1-(4-chlorophenyl)ethanone
 <i>O</i>-dehydroabietyloxime
;
_journal_coeditor_code HB7249
_journal_issue 9
_journal_name_full 'Acta Crystallographica Section E'
_journal_page_first o899
_journal_page_last o900
_journal_paper_doi 10.1107/S1600536814015888
_journal_volume 70
_journal_year 2014
_chemical_formula_iupac 'C28 H34 Cl N O2'
_chemical_formula_moiety 'C28 H34 Cl N O2'
_chemical_formula_sum 'C28 H34 Cl N O2'
_chemical_formula_weight 452.01
_chemical_name_systematic
;
(<i>E</i>)-1-(4-Chlorophenyl)ethanone <i>O</i>-dehydroabietyloxime
;
_space_group_IT_number 19
_symmetry_cell_setting orthorhombic
_symmetry_space_group_name_Hall 'P 2ac 2ab'
_symmetry_space_group_name_H-M 'P 21 21 21'
_atom_sites_solution_hydrogens geom
_atom_sites_solution_primary direct
_atom_sites_solution_secondary difmap
_audit_creation_method SHELXL-97
_cell_angle_alpha 90.00
_cell_angle_beta 90.00
_cell_angle_gamma 90.00
_cell_formula_units_Z 4
_cell_length_a 28.804(6)
_cell_length_b 6.1760(12)
_cell_length_c 13.922(3)
_cell_measurement_reflns_used 25
_cell_measurement_temperature 293(2)
_cell_measurement_theta_max 13
_cell_measurement_theta_min 9
_cell_volume 2476.6(9)
_computing_cell_refinement 'CAD-4 Software (Enraf--Nonius, 1989)'
_computing_data_collection 'CAD-4 Software (Enraf--Nonius, 1989)'
_computing_data_reduction 'XCAD4 (Harms & Wocadlo, 1995)'
_computing_molecular_graphics 'SHELXTL (Sheldrick, 2008)'
_computing_publication_material 'SHELXTL (Sheldrick, 2008)'
_computing_structure_refinement 'SHELXL97 (Sheldrick, 2008)'
_computing_structure_solution 'SHELXS97 (Sheldrick, 2008)'
_diffrn_ambient_temperature 293(2)
_diffrn_measured_fraction_theta_full 0.998
_diffrn_measured_fraction_theta_max 0.998
_diffrn_measurement_device_type 'Enraf--Nonius CAD-4'
_diffrn_measurement_method \w/2\q
_diffrn_radiation_monochromator graphite
_diffrn_radiation_source 'fine-focus sealed tube'
_diffrn_radiation_type MoK\a
_diffrn_radiation_wavelength 0.71073
_diffrn_reflns_av_R_equivalents 0.0991
_diffrn_reflns_av_sigmaI/netI 0.0907
_diffrn_reflns_limit_h_max 34
_diffrn_reflns_limit_h_min -34
_diffrn_reflns_limit_k_max 7
_diffrn_reflns_limit_k_min 0
_diffrn_reflns_limit_l_max 16
_diffrn_reflns_limit_l_min 0
_diffrn_reflns_number 5186
_diffrn_reflns_theta_full 25.38
_diffrn_reflns_theta_max 25.38
_diffrn_reflns_theta_min 1.41
_diffrn_standards_decay_% 1
_diffrn_standards_interval_count 200
_diffrn_standards_interval_time 120
_diffrn_standards_number 3
_exptl_absorpt_coefficient_mu 0.179
_exptl_absorpt_correction_T_max 0.9824
_exptl_absorpt_correction_T_min 0.9484
_exptl_absorpt_correction_type psi-scan
_exptl_absorpt_process_details '(North <i>et al.</i>, 1968)'
_exptl_crystal_colour colourless
_exptl_crystal_density_diffrn 1.212
_exptl_crystal_density_method 'not measured'
_exptl_crystal_description block
_exptl_crystal_F_000 968
_exptl_crystal_size_max 0.30
_exptl_crystal_size_mid 0.20
_exptl_crystal_size_min 0.10
_refine_diff_density_max 0.184
_refine_diff_density_min -0.226
_refine_ls_abs_structure_details 'Flack (1983), 1911 Friedel pairs'
_refine_ls_abs_structure_Flack 0.05(16)
_refine_ls_extinction_method none
_refine_ls_goodness_of_fit_ref 1.003
_refine_ls_hydrogen_treatment constr
_refine_ls_matrix_type full
_refine_ls_number_parameters 289
_refine_ls_number_reflns 4554
_refine_ls_number_restraints 0
_refine_ls_restrained_S_all 1.003
_refine_ls_R_factor_all 0.1368
_refine_ls_R_factor_gt 0.0692
_refine_ls_shift/su_max 0.000
_refine_ls_shift/su_mean 0.000
_refine_ls_structure_factor_coef Fsqd
_refine_ls_weighting_details 'calc w=1/[\s^2^(Fo^2^)+(0.1000P)^2^+0.3000P] where P=(Fo^2^+2Fc^2^)/3'
_refine_ls_weighting_scheme calc
_refine_ls_wR_factor_gt 0.1591
_refine_ls_wR_factor_ref 0.2051
_reflns_number_gt 2566
_reflns_number_total 4554
_reflns_threshold_expression I>2\s(I)
_cod_data_source_file hb7249sup1.cf
_cod_data_source_block I
_cod_database_code 2239876
_cod_database_fobs_code 2239876

loop_
_symmetry_equiv_pos_as_xyz
'x, y, z'
'-x+1/2, -y, z+1/2'
'-x, y+1/2, -z+1/2'
'x+1/2, -y+1/2, -z'

loop_
_atom_site_type_symbol
_atom_site_label
_atom_site_fract_x
_atom_site_fract_y
_atom_site_fract_z
_atom_site_U_iso_or_equiv
_atom_site_adp_type
_atom_site_calc_flag
_atom_site_refinement_flags
_atom_site_occupancy
_atom_site_symmetry_multiplicity
Cl Cl 0.59358(6) 0.1759(3) 0.58245(11) 0.0903(6) Uani d . 1 1
N N 0.41858(16) 0.1075(8) 0.2777(4) 0.0786(15) Uani d . 1 1
O O1 0.34454(14) 0.3392(7) 0.2493(3) 0.0917(14) Uani d . 1 1
C C1 0.0874(3) 0.9817(14) 0.1786(7) 0.143(4) Uani d . 1 1
H H1A 0.0598 1.0654 0.1890 0.214 Uiso calc R 1 1
H H1B 0.1088 1.0637 0.1403 0.214 Uiso calc R 1 1
H H1C 0.1014 0.9479 0.2393 0.214 Uiso calc R 1 1
O O2 0.38242(13) 0.0305(7) 0.2150(3) 0.0774(12) Uani d . 1 1
C C2 0.0380(2) 0.6446(14) 0.1772(5) 0.106(2) Uani d . 1 1
H H2A 0.0303 0.5175 0.1409 0.159 Uiso calc R 1 1
H H2B 0.0109 0.7334 0.1844 0.159 Uiso calc R 1 1
H H2C 0.0492 0.6028 0.2394 0.159 Uiso calc R 1 1
C C3 0.07480(18) 0.7692(9) 0.1256(4) 0.0707(16) Uani d . 1 1
H H3A 0.0617 0.8110 0.0634 0.085 Uiso calc R 1 1
C C4 0.11734(16) 0.6380(9) 0.1050(4) 0.0564(13) Uani d . 1 1
C C5 0.13208(17) 0.5982(9) 0.0124(4) 0.0574(13) Uani d . 1 1
H H5A 0.1154 0.6568 -0.0386 0.069 Uiso calc R 1 1
C C6 0.17069(17) 0.4744(8) -0.0067(3) 0.0527(12) Uani d . 1 1
H H6A 0.1799 0.4552 -0.0701 0.063 Uiso calc R 1 1
C C7 0.19647(15) 0.3765(8) 0.0666(3) 0.0463(11) Uani d . 1 1
C C8 0.18179(17) 0.4124(8) 0.1606(3) 0.0525(13) Uani d . 1 1
C C9 0.14295(17) 0.5418(9) 0.1772(4) 0.0574(13) Uani d . 1 1
H H9A 0.1338 0.5645 0.2404 0.069 Uiso calc R 1 1
C C10 0.23686(16) 0.2213(8) 0.0425(3) 0.0480(11) Uani d . 1 1
C C11 0.26936(15) 0.2185(8) 0.1322(3) 0.0492(11) Uani d . 1 1
H H11A 0.2772 0.3707 0.1440 0.059 Uiso calc R 1 1
C C12 0.24209(17) 0.1469(9) 0.2209(3) 0.0560(13) Uani d . 1 1
H H12A 0.2265 0.0108 0.2079 0.067 Uiso calc R 1 1
H H12B 0.2632 0.1252 0.2744 0.067 Uiso calc R 1 1
C C13 0.20670(18) 0.3184(11) 0.2463(3) 0.0711(16) Uani d . 1 1
H H13A 0.1839 0.2558 0.2895 0.085 Uiso calc R 1 1
H H13B 0.2222 0.4346 0.2805 0.085 Uiso calc R 1 1
C C14 0.26495(17) 0.3094(9) -0.0430(3) 0.0589(13) Uani d . 1 1
H H14A 0.2462 0.3009 -0.1007 0.071 Uiso calc R 1 1
H H14B 0.2722 0.4606 -0.0317 0.071 Uiso calc R 1 1
C C15 0.30964(17) 0.1850(10) -0.0586(3) 0.0646(14) Uani d . 1 1
H H15A 0.3024 0.0354 -0.0737 0.077 Uiso calc R 1 1
H H15B 0.3262 0.2463 -0.1129 0.077 Uiso calc R 1 1
C C16 0.34032(18) 0.1924(10) 0.0290(3) 0.0631(14) Uani d . 1 1
H H16A 0.3496 0.3412 0.0406 0.076 Uiso calc R 1 1
H H16B 0.3682 0.1091 0.0165 0.076 Uiso calc R 1 1
C C17 0.31646(17) 0.1025(7) 0.1202(3) 0.0487(11) Uani d . 1 1
C C18 0.21533(19) 0.0064(8) 0.0147(4) 0.0611(14) Uani d . 1 1
H H18A 0.1982 -0.0505 0.0682 0.092 Uiso calc R 1 1
H H18B 0.2394 -0.0936 -0.0029 0.092 Uiso calc R 1 1
H H18C 0.1948 0.0272 -0.0388 0.092 Uiso calc R 1 1
C C19 0.3132(2) -0.1455(8) 0.1193(4) 0.0704(15) Uani d . 1 1
H H19A 0.3437 -0.2060 0.1118 0.106 Uiso calc R 1 1
H H19B 0.2939 -0.1909 0.0668 0.106 Uiso calc R 1 1
H H19C 0.2999 -0.1948 0.1787 0.106 Uiso calc R 1 1
C C20 0.34771(18) 0.1739(10) 0.2020(4) 0.0627(14) Uani d . 1 1
C C21 0.43576(18) -0.0547(9) 0.3230(4) 0.0562(13) Uani d . 1 1
C C22 0.4184(2) -0.2817(10) 0.3171(5) 0.0831(19) Uani d . 1 1
H H22A 0.3926 -0.2881 0.2734 0.125 Uiso calc R 1 1
H H22B 0.4085 -0.3287 0.3796 0.125 Uiso calc R 1 1
H H22C 0.4428 -0.3745 0.2945 0.125 Uiso calc R 1 1
C C23 0.47602(16) -0.0019(9) 0.3849(3) 0.0551(12) Uani d . 1 1
C C24 0.4921(2) -0.1439(10) 0.4542(4) 0.0766(17) Uani d . 1 1
H H24A 0.4777 -0.2780 0.4605 0.092 Uiso calc R 1 1
C C25 0.5287(2) -0.0937(11) 0.5145(4) 0.0809(19) Uani d . 1 1
H H25A 0.5389 -0.1922 0.5604 0.097 Uiso calc R 1 1
C C26 0.54968(19) 0.1069(11) 0.5048(4) 0.0647(15) Uani d . 1 1
C C27 0.53477(18) 0.2524(11) 0.4368(4) 0.0698(16) Uani d . 1 1
H H27A 0.5491 0.3868 0.4314 0.084 Uiso calc R 1 1
C C28 0.49870(18) 0.1988(9) 0.3768(4) 0.0653(14) Uani d . 1 1
H H28A 0.4891 0.2968 0.3301 0.078 Uiso calc R 1 1

loop_
_atom_site_aniso_label
_atom_site_aniso_U_11
_atom_site_aniso_U_22
_atom_site_aniso_U_33
_atom_site_aniso_U_12
_atom_site_aniso_U_13
_atom_site_aniso_U_23
Cl 0.0746(9) 0.1184(14) 0.0778(10) -0.0015(10) -0.0227(8) 0.0008(10)
N 0.069(3) 0.072(3) 0.095(4) -0.004(3) -0.039(3) -0.005(3)
O1 0.080(3) 0.081(3) 0.113(3) 0.019(2) -0.041(3) -0.049(3)
C1 0.094(5) 0.082(5) 0.253(11) 0.014(5) 0.004(6) -0.073(7)
O2 0.070(2) 0.062(2) 0.099(3) 0.011(2) -0.036(2) -0.017(2)
C2 0.069(4) 0.109(6) 0.139(6) 0.014(4) 0.026(4) 0.023(5)
C3 0.064(3) 0.067(4) 0.080(4) 0.011(3) 0.000(3) 0.003(3)
C4 0.050(3) 0.062(3) 0.057(3) -0.001(3) -0.004(2) -0.004(3)
C5 0.054(3) 0.064(3) 0.054(3) 0.001(3) -0.014(2) 0.000(3)
C6 0.060(3) 0.059(3) 0.039(3) 0.003(3) -0.006(2) -0.005(2)
C7 0.045(2) 0.054(3) 0.040(3) -0.001(2) -0.0046(19) -0.003(2)
C8 0.052(3) 0.066(3) 0.040(3) 0.011(3) -0.003(2) 0.003(2)
C9 0.056(3) 0.073(3) 0.044(3) 0.001(3) 0.001(2) -0.004(3)
C10 0.055(3) 0.052(3) 0.038(2) -0.007(2) 0.000(2) -0.002(2)
C11 0.047(2) 0.055(3) 0.046(3) -0.003(2) -0.003(2) 0.001(2)
C12 0.062(3) 0.059(3) 0.046(3) 0.005(3) -0.003(2) 0.009(2)
C13 0.071(3) 0.099(4) 0.044(3) 0.021(4) 0.006(3) 0.009(3)
C14 0.063(3) 0.074(3) 0.040(3) -0.002(3) 0.001(2) 0.005(3)
C15 0.060(3) 0.074(4) 0.059(3) 0.005(3) 0.014(3) 0.001(3)
C16 0.057(3) 0.070(3) 0.063(3) -0.001(3) 0.005(3) -0.007(3)
C17 0.050(3) 0.042(3) 0.054(3) -0.006(2) -0.006(2) -0.005(2)
C18 0.071(3) 0.049(3) 0.063(3) -0.013(3) -0.011(3) -0.008(2)
C19 0.079(4) 0.043(3) 0.089(4) -0.002(3) -0.015(3) -0.010(3)
C20 0.055(3) 0.067(4) 0.065(3) 0.007(3) -0.009(3) -0.006(3)
C21 0.055(3) 0.062(3) 0.052(3) 0.002(3) 0.000(2) 0.001(3)
C22 0.079(4) 0.071(4) 0.099(5) -0.021(3) -0.014(3) 0.027(3)
C23 0.049(3) 0.064(3) 0.053(3) 0.004(3) 0.004(2) 0.003(3)
C24 0.086(4) 0.070(4) 0.074(4) 0.005(4) -0.017(3) 0.012(3)
C25 0.091(5) 0.077(4) 0.075(4) 0.009(4) -0.025(4) 0.015(3)
C26 0.058(3) 0.084(4) 0.052(3) 0.011(3) -0.003(3) 0.002(3)
C27 0.053(3) 0.082(4) 0.074(4) -0.011(3) -0.008(3) 0.004(3)
C28 0.061(3) 0.065(3) 0.070(3) -0.004(3) -0.008(3) 0.020(3)

loop_
_atom_type_symbol
_atom_type_description
_atom_type_scat_dispersion_real
_atom_type_scat_dispersion_imag
_atom_type_scat_source
C C 0.0033 0.0016 'International Tables Vol C Tables 4.2.6.8 and 6.1.1.4'
H H 0.0000 0.0000 'International Tables Vol C Tables 4.2.6.8 and 6.1.1.4'
N N 0.0061 0.0033 'International Tables Vol C Tables 4.2.6.8 and 6.1.1.4'
O O 0.0106 0.0060 'International Tables Vol C Tables 4.2.6.8 and 6.1.1.4'
Cl Cl 0.1484 0.1585 'International Tables Vol C Tables 4.2.6.8 and 6.1.1.4'

loop_
_geom_angle_atom_site_label_1
_geom_angle_atom_site_label_2
_geom_angle_atom_site_label_3
_geom_angle
C21 N O2 108.6(5)
C3 C1 H1A 109.5
C3 C1 H1B 109.5
H1A C1 H1B 109.5
C3 C1 H1C 109.5
H1A C1 H1C 109.5
H1B C1 H1C 109.5
C20 O2 N 113.6(4)
C3 C2 H2A 109.5
C3 C2 H2B 109.5
H2A C2 H2B 109.5
C3 C2 H2C 109.5
H2A C2 H2C 109.5
H2B C2 H2C 109.5
C2 C3 C4 113.2(5)
C2 C3 C1 112.0(6)
C4 C3 C1 111.0(5)
C2 C3 H3A 106.7
C4 C3 H3A 106.7
C1 C3 H3A 106.7
C5 C4 C9 116.1(5)
C5 C4 C3 121.9(5)
C9 C4 C3 122.0(5)
C6 C5 C4 121.9(5)
C6 C5 H5A 119.0
C4 C5 H5A 119.0
C5 C6 C7 121.9(5)
C5 C6 H6A 119.0
C7 C6 H6A 119.0
C8 C7 C6 117.1(4)
C8 C7 C10 122.1(4)
C6 C7 C10 120.7(4)
C7 C8 C9 119.4(4)
C7 C8 C13 122.5(4)
C9 C8 C13 118.1(4)
C4 C9 C8 123.7(5)
C4 C9 H9A 118.2
C8 C9 H9A 118.2
C18 C10 C14 109.1(4)
C18 C10 C7 106.9(4)
C14 C10 C7 110.2(4)
C18 C10 C11 116.1(4)
C14 C10 C11 107.9(4)
C7 C10 C11 106.5(3)
C12 C11 C17 113.9(4)
C12 C11 C10 109.9(4)
C17 C11 C10 116.5(4)
C12 C11 H11A 105.1
C17 C11 H11A 105.1
C10 C11 H11A 105.1
C13 C12 C11 109.5(4)
C13 C12 H12A 109.8
C11 C12 H12A 109.8
C13 C12 H12B 109.8
C11 C12 H12B 109.8
H12A C12 H12B 108.2
C8 C13 C12 113.9(4)
C8 C13 H13A 108.8
C12 C13 H13A 108.8
C8 C13 H13B 108.8
C12 C13 H13B 108.8
H13A C13 H13B 107.7
C15 C14 C10 112.2(4)
C15 C14 H14A 109.2
C10 C14 H14A 109.2
C15 C14 H14B 109.2
C10 C14 H14B 109.2
H14A C14 H14B 107.9
C16 C15 C14 111.5(4)
C16 C15 H15A 109.3
C14 C15 H15A 109.3
C16 C15 H15B 109.3
C14 C15 H15B 109.3
H15A C15 H15B 108.0
C15 C16 C17 113.1(4)
C15 C16 H16A 108.9
C17 C16 H16A 108.9
C15 C16 H16B 108.9
C17 C16 H16B 108.9
H16A C16 H16B 107.8
C20 C17 C19 109.5(4)
C20 C17 C11 107.8(4)
C19 C17 C11 114.2(4)
C20 C17 C16 104.4(4)
C19 C17 C16 112.2(4)
C11 C17 C16 108.2(4)
C10 C18 H18A 109.5
C10 C18 H18B 109.5
H18A C18 H18B 109.5
C10 C18 H18C 109.5
H18A C18 H18C 109.5
H18B C18 H18C 109.5
C17 C19 H19A 109.5
C17 C19 H19B 109.5
H19A C19 H19B 109.5
C17 C19 H19C 109.5
H19A C19 H19C 109.5
H19B C19 H19C 109.5
O1 C20 O2 122.3(5)
O1 C20 C17 127.2(5)
O2 C20 C17 110.4(5)
N C21 C23 114.6(5)
N C21 C22 125.3(5)
C23 C21 C22 120.2(5)
C21 C22 H22A 109.5
C21 C22 H22B 109.5
H22A C22 H22B 109.5
C21 C22 H22C 109.5
H22A C22 H22C 109.5
H22B C22 H22C 109.5
C24 C23 C28 117.4(5)
C24 C23 C21 121.9(5)
C28 C23 C21 120.8(5)
C25 C24 C23 122.4(6)
C25 C24 H24A 118.8
C23 C24 H24A 118.8
C24 C25 C26 118.3(6)
C24 C25 H25A 120.8
C26 C25 H25A 120.8
C27 C26 C25 121.0(5)
C27 C26 Cl 120.1(5)
C25 C26 Cl 118.8(5)
C28 C27 C26 119.9(6)
C28 C27 H27A 120.1
C26 C27 H27A 120.1
C27 C28 C23 121.0(5)
C27 C28 H28A 119.5
C23 C28 H28A 119.5

loop_
_geom_bond_atom_site_label_1
_geom_bond_atom_site_label_2
_geom_bond_distance
Cl C26 1.717(6)
N C21 1.284(7)
N O2 1.441(5)
O1 C20 1.218(6)
C1 C3 1.549(9)
C1 H1A 0.9600
C1 H1B 0.9600
C1 H1C 0.9600
O2 C20 1.348(6)
C2 C3 1.493(8)
C2 H2A 0.9600
C2 H2B 0.9600
C2 H2C 0.9600
C3 C4 1.497(7)
C3 H3A 0.9800
C4 C5 1.379(7)
C4 C9 1.381(7)
C5 C6 1.376(7)
C5 H5A 0.9300
C6 C7 1.399(6)
C6 H6A 0.9300
C7 C8 1.393(6)
C7 C10 1.544(7)
C8 C9 1.394(7)
C8 C13 1.509(6)
C9 H9A 0.9300
C10 C18 1.515(7)
C10 C14 1.538(6)
C10 C11 1.561(6)
C11 C12 1.528(6)
C11 C17 1.543(7)
C11 H11A 0.9800
C12 C13 1.512(7)
C12 H12A 0.9700
C12 H12B 0.9700
C13 H13A 0.9700
C13 H13B 0.9700
C14 C15 1.515(7)
C14 H14A 0.9700
C14 H14B 0.9700
C15 C16 1.507(7)
C15 H15A 0.9700
C15 H15B 0.9700
C16 C17 1.547(7)
C16 H16A 0.9700
C16 H16B 0.9700
C17 C20 1.517(7)
C17 C19 1.535(6)
C18 H18A 0.9600
C18 H18B 0.9600
C18 H18C 0.9600
C19 H19A 0.9600
C19 H19B 0.9600
C19 H19C 0.9600
C21 C23 1.481(7)
C21 C22 1.491(8)
C22 H22A 0.9600
C22 H22B 0.9600
C22 H22C 0.9600
C23 C24 1.383(7)
C23 C28 1.406(7)
C24 C25 1.383(8)
C24 H24A 0.9300
C25 C26 1.385(9)
C25 H25A 0.9300
C26 C27 1.374(8)
C27 C28 1.374(7)
C27 H27A 0.9300
C28 H28A 0.9300

loop_
_geom_torsion_atom_site_label_1
_geom_torsion_atom_site_label_2
_geom_torsion_atom_site_label_3
_geom_torsion_atom_site_label_4
_geom_torsion
C21 N O2 C20 148.1(5)
C2 C3 C4 C5 118.1(6)
C1 C3 C4 C5 -115.0(7)
C2 C3 C4 C9 -59.0(7)
C1 C3 C4 C9 68.0(8)
C9 C4 C5 C6 -1.6(7)
C3 C4 C5 C6 -178.8(5)
C4 C5 C6 C7 1.9(8)
C5 C6 C7 C8 -1.0(7)
C5 C6 C7 C10 174.3(4)
C6 C7 C8 C9 -0.1(7)
C10 C7 C8 C9 -175.3(4)
C6 C7 C8 C13 -179.4(5)
C10 C7 C8 C13 5.4(8)
C5 C4 C9 C8 0.5(8)
C3 C4 C9 C8 177.7(5)
C7 C8 C9 C4 0.3(8)
C13 C8 C9 C4 179.6(5)
C8 C7 C10 C18 97.1(5)
C6 C7 C10 C18 -77.9(5)
C8 C7 C10 C14 -144.4(5)
C6 C7 C10 C14 40.6(6)
C8 C7 C10 C11 -27.6(6)
C6 C7 C10 C11 157.4(4)
C18 C10 C11 C12 -61.1(5)
C14 C10 C11 C12 176.1(4)
C7 C10 C11 C12 57.8(5)
C18 C10 C11 C17 70.3(5)
C14 C10 C11 C17 -52.5(5)
C7 C10 C11 C17 -170.8(4)
C17 C11 C12 C13 159.6(4)
C10 C11 C12 C13 -67.6(5)
C7 C8 C13 C12 -12.1(8)
C9 C8 C13 C12 168.6(5)
C11 C12 C13 C8 42.0(6)
C18 C10 C14 C15 -72.9(5)
C7 C10 C14 C15 170.0(4)
C11 C10 C14 C15 54.1(5)
C10 C14 C15 C16 -58.8(6)
C14 C15 C16 C17 57.7(6)
C12 C11 C17 C20 -67.0(5)
C10 C11 C17 C20 163.4(4)
C12 C11 C17 C19 54.9(6)
C10 C11 C17 C19 -74.7(5)
C12 C11 C17 C16 -179.3(4)
C10 C11 C17 C16 51.1(5)
C15 C16 C17 C20 -166.7(5)
C15 C16 C17 C19 74.9(6)
C15 C16 C17 C11 -52.1(6)
N O2 C20 O1 -9.4(8)
N O2 C20 C17 168.2(4)
C19 C17 C20 O1 -147.7(6)
C11 C17 C20 O1 -23.0(8)
C16 C17 C20 O1 91.9(7)
C19 C17 C20 O2 34.8(6)
C11 C17 C20 O2 159.5(4)
C16 C17 C20 O2 -85.6(5)
O2 N C21 C23 175.4(4)
O2 N C21 C22 -4.5(8)
N C21 C23 C24 165.3(5)
C22 C21 C23 C24 -14.8(8)
N C21 C23 C28 -13.0(7)
C22 C21 C23 C28 167.0(5)
C28 C23 C24 C25 0.4(8)
C21 C23 C24 C25 -177.9(5)
C23 C24 C25 C26 0.3(9)
C24 C25 C26 C27 -0.3(9)
C24 C25 C26 Cl 177.3(5)
C25 C26 C27 C28 -0.5(9)
Cl C26 C27 C28 -178.0(4)
C26 C27 C28 C23 1.2(8)
C24 C23 C28 C27 -1.2(8)
C21 C23 C28 C27 177.1(5)
